data_7233558
loop_
_publ_author_name
'Li-Min Huang'
'Guan-Min Tu'
'Yun Chi'
'Wen-Yi Hung'
'Yo-Cheng Song'
'Mei-Rurng Tseng'
'Pi-Tai Chou'
'Gene-Hsiang Lee'
'Ken-Tsung Wong'
'Shuo-Hsien Cheng'
'Wan-Shan Tsai'

_publ_section_title
;
 Mechanoluminescent and efficient white OLEDs for Pt(II) phosphors bearing
 spatially encumbered pyridinyl pyrazolate chelates
;
_journal_name_full 'Journal of Materials Chemistry C'
_journal_page_first 7582
_journal_page_last 7592
_journal_paper_doi 10.1039/C3TC31524J
_journal_volume 1
_journal_year 2012
_chemical_formula_sum 'C50 H58 F6 N6 O4 Pt'
_chemical_formula_weight 1116.11
_space_group_IT_number 2
_space_group_name_Hall '-P 1'
_space_group_name_H-M_alt 'P -1'
_symmetry_cell_setting triclinic
_symmetry_space_group_name_H-M 'P -1'
_atom_sites_solution_hydrogens geom
_atom_sites_solution_primary direct
_atom_sites_solution_secondary difmap
_cell_angle_alpha 89.2090(10)
_cell_angle_beta 73.5860(10)
_cell_angle_gamma 78.8320(10)
_cell_formula_units_Z 1
_cell_length_a 8.6250(4)
_cell_length_b 10.1204(5)
_cell_length_c 15.1241(7)
_cell_measurement_reflns_used 9088
_cell_measurement_temperature 150(2)
_cell_measurement_theta_max 27.33
_cell_measurement_theta_min 2.44
_cell_volume 1241.20(10)
_computing_cell_refinement 'Bruker SAINT'
_computing_data_collection 'Bruker SMART'
_computing_data_reduction 'Bruker SAINT'
_computing_molecular_graphics 'Bruker SHELXTL'
_computing_publication_material 'Bruker SHELXTL'
_computing_structure_refinement 'SHELXL-97 (Sheldrick, 1997)'
_computing_structure_solution 'SHELXS-97 (Sheldrick, 1990)'
_diffrn_ambient_temperature 150(2)
_diffrn_measured_fraction_theta_full 0.997
_diffrn_measured_fraction_theta_max 0.997
_diffrn_measurement_device_type 'BRUKER SMART APEXCCD area detector'
_diffrn_measurement_method 'omega scans'
_diffrn_radiation_monochromator graphite
_diffrn_radiation_source 'fine-focus sealed tube'
_diffrn_radiation_type MoK\a
_diffrn_radiation_wavelength 0.71073
_diffrn_reflns_av_R_equivalents 0.0359
_diffrn_reflns_av_sigmaI/netI 0.0393
_diffrn_reflns_limit_h_max 11
_diffrn_reflns_limit_h_min -11
_diffrn_reflns_limit_k_max 13
_diffrn_reflns_limit_k_min -13
_diffrn_reflns_limit_l_max 19
_diffrn_reflns_limit_l_min -19
_diffrn_reflns_number 16120
_diffrn_reflns_theta_full 27.48
_diffrn_reflns_theta_max 27.48
_diffrn_reflns_theta_min 1.40
_exptl_absorpt_coefficient_mu 2.898
_exptl_absorpt_correction_T_max 0.7604
_exptl_absorpt_correction_T_min 0.3555
_exptl_absorpt_correction_type multi-scan
_exptl_crystal_colour light-yellow
_exptl_crystal_density_diffrn 1.493
_exptl_crystal_density_meas ?
_exptl_crystal_density_method 'not measured'
_exptl_crystal_description plate
_exptl_crystal_F_000 564
_exptl_crystal_size_max 0.45
_exptl_crystal_size_mid 0.36
_exptl_crystal_size_min 0.10
_refine_diff_density_max 1.747
_refine_diff_density_min -1.416
_refine_diff_density_rms 0.169
_refine_ls_extinction_method none
_refine_ls_goodness_of_fit_ref 1.110
_refine_ls_hydrogen_treatment constr
_refine_ls_matrix_type full
_refine_ls_number_parameters 310
_refine_ls_number_reflns 5683
_refine_ls_number_restraints 0
_refine_ls_restrained_S_all 1.110
_refine_ls_R_factor_all 0.0254
_refine_ls_R_factor_gt 0.0248
_refine_ls_shift/su_max 0.005
_refine_ls_shift/su_mean 0.000
_refine_ls_structure_factor_coef Fsqd
_refine_ls_weighting_details 'calc w=1/[\s^2^(Fo^2^)+(0.0399P)^2^+0.0000P] where P=(Fo^2^+2Fc^2^)/3'
_refine_ls_weighting_scheme calc
_refine_ls_wR_factor_gt 0.0599
_refine_ls_wR_factor_ref 0.0675
_reflns_number_gt 5682
_reflns_number_total 5683
_reflns_threshold_expression >2sigma(I)
_cod_data_source_file J-Mater-Chem-C-2013-1-7582-1.cif
_cod_data_source_block ic15842
_cod_depositor_comments
;
The following automatic conversions were performed:

data item '_symmetry_cell_setting' value 'Triclinic' was changed to
'triclinic' in accordance with the built-in table derived from the
CIF Core dictionary named 'cif_core.dic' version 2.4.5 last updated
on 2014-11-21.

data item '_exptl_crystal_density_meas' value 'not_measured' was
changed to '?' -- the value is perceived as not measured.

Automatic conversion script
Id: cif_fix_values 6909 2019-04-08 15:41:33Z antanas 
;
_cod_original_sg_symbol_H-M P-1
_cod_database_code 7233558

loop_
_symmetry_equiv_pos_as_xyz
'x, y, z'
'-x, -y, -z'

loop_
_atom_site_label
_atom_site_type_symbol
_atom_site_fract_x
_atom_site_fract_y
_atom_site_fract_z
_atom_site_U_iso_or_equiv
_atom_site_adp_type
_atom_site_occupancy
_atom_site_symmetry_multiplicity
_atom_site_calc_flag
_atom_site_refinement_flags
_atom_site_disorder_assembly
_atom_site_disorder_group
Pt Pt 1.0000 1.0000 0.0000 0.01739(6) Uani 1 2 d S . .
N1 N 0.8418(3) 0.9526(2) 0.11806(16) 0.0193(4) Uani 1 1 d . . .
N2 N 0.9646(3) 0.8234(2) -0.03937(16) 0.0215(5) Uani 1 1 d . . .
N3 N 1.0192(3) 0.7507(2) -0.11899(17) 0.0241(5) Uani 1 1 d . . .
C1 C 0.7825(3) 1.0294(3) 0.1966(2) 0.0226(5) Uani 1 1 d . . .
H1 H 0.8199 1.1109 0.2002 0.027 Uiso 1 1 calc R . .
C2 C 0.6683(4) 0.9928(3) 0.2724(2) 0.0240(6) Uani 1 1 d . . .
H2 H 0.6297 1.0484 0.3273 0.029 Uiso 1 1 calc R . .
C3 C 0.6097(3) 0.8747(3) 0.2683(2) 0.0219(5) Uani 1 1 d . . .
C4 C 0.6728(3) 0.7949(3) 0.1873(2) 0.0219(5) Uani 1 1 d . . .
H4 H 0.6365 0.7132 0.1824 0.026 Uiso 1 1 calc R . .
C5 C 0.7890(3) 0.8350(3) 0.11358(19) 0.0202(5) Uani 1 1 d . . .
C6 C 0.8607(3) 0.7620(3) 0.0256(2) 0.0219(5) Uani 1 1 d . . .
C7 C 0.8473(4) 0.6432(3) -0.0134(2) 0.0252(6) Uani 1 1 d . . .
H7 H 0.7844 0.5784 0.0143 0.030 Uiso 1 1 calc R . .
C8 C 0.9486(4) 0.6425(3) -0.1032(2) 0.0253(6) Uani 1 1 d . . .
C9 C 0.9792(4) 0.5422(3) -0.1796(2) 0.0313(7) Uani 1 1 d . . .
C10 C 0.4806(4) 0.8354(3) 0.3471(2) 0.0234(6) Uani 1 1 d . . .
C11 C 0.5237(4) 0.7744(3) 0.4230(2) 0.0256(6) Uani 1 1 d . . .
C12 C 0.3991(4) 0.7380(3) 0.4948(2) 0.0340(7) Uani 1 1 d . . .
H12 H 0.4264 0.6958 0.5464 0.041 Uiso 1 1 calc R . .
C13 C 0.2370(4) 0.7622(4) 0.4925(3) 0.0390(8) Uani 1 1 d . . .
H13 H 0.1538 0.7377 0.5423 0.047 Uiso 1 1 calc R . .
C14 C 0.1964(4) 0.8222(4) 0.4171(3) 0.0366(7) Uani 1 1 d . . .
H14 H 0.0850 0.8381 0.4155 0.044 Uiso 1 1 calc R . .
C15 C 0.3159(4) 0.8597(3) 0.3434(2) 0.0285(6) Uani 1 1 d . . .
C16 C 0.6997(4) 0.7476(3) 0.4293(2) 0.0306(7) Uani 1 1 d . . .
H16 H 0.7723 0.7700 0.3691 0.037 Uiso 1 1 calc R . .
C17 C 0.7604(5) 0.5993(4) 0.4459(3) 0.0454(9) Uani 1 1 d . . .
H17A H 0.6932 0.5755 0.5056 0.068 Uiso 1 1 calc R . .
H17B H 0.8760 0.5853 0.4460 0.068 Uiso 1 1 calc R . .
H17C H 0.7507 0.5422 0.3967 0.068 Uiso 1 1 calc R . .
C18 C 0.7144(5) 0.8386(4) 0.5041(3) 0.0451(9) Uani 1 1 d . . .
H18A H 0.6811 0.9330 0.4905 0.068 Uiso 1 1 calc R . .
H18B H 0.8290 0.8219 0.5063 0.068 Uiso 1 1 calc R . .
H18C H 0.6428 0.8197 0.5638 0.068 Uiso 1 1 calc R . .
C19 C 0.2641(4) 0.9260(4) 0.2619(2) 0.0346(7) Uani 1 1 d . . .
H19 H 0.3646 0.9472 0.2166 0.042 Uiso 1 1 calc R . .
C20 C 0.1400(6) 1.0581(4) 0.2927(3) 0.0568(11) Uani 1 1 d . . .
H20A H 0.0403 1.0400 0.3375 0.085 Uiso 1 1 calc R . .
H20B H 0.1113 1.0997 0.2390 0.085 Uiso 1 1 calc R . .
H20C H 0.1887 1.1195 0.3212 0.085 Uiso 1 1 calc R . .
C21 C 0.1937(5) 0.8316(5) 0.2134(3) 0.0510(10) Uani 1 1 d . . .
H21A H 0.2748 0.7476 0.1935 0.076 Uiso 1 1 calc R . .
H21B H 0.1682 0.8748 0.1594 0.076 Uiso 1 1 calc R . .
H21C H 0.0928 0.8117 0.2559 0.076 Uiso 1 1 calc R . .
F1 F 1.1383(3) 0.4883(3) -0.21561(17) 0.0561(6) Uani 1 1 d . . .
F2 F 0.9276(4) 0.5920(3) -0.25015(18) 0.0621(7) Uani 1 1 d . . .
F3 F 0.9070(4) 0.4384(3) -0.15181(19) 0.0761(9) Uani 1 1 d . . .
O1 O 0.5444(3) 0.5257(3) 0.13162(18) 0.0413(6) Uani 1 1 d . . .
O2 O 0.5104(4) 0.3134(3) 0.15369(19) 0.0437(6) Uani 1 1 d . . .
C22 C 0.5081(5) 0.4379(4) 0.1823(3) 0.0390(8) Uani 1 1 d . . .
C23 C 0.4521(8) 0.4542(6) 0.2858(3) 0.0724(16) Uani 1 1 d . . .
H23A H 0.5380 0.4040 0.3110 0.109 Uiso 1 1 calc R . .
H23B H 0.3505 0.4193 0.3096 0.109 Uiso 1 1 calc R . .
H23C H 0.4313 0.5499 0.3043 0.109 Uiso 1 1 calc R . .
C24 C 0.5614(5) 0.2876(4) 0.0545(3) 0.0418(8) Uani 1 1 d . . .
H24A H 0.6816 0.2829 0.0292 0.050 Uiso 1 1 calc R . .
H24B H 0.5030 0.3603 0.0244 0.050 Uiso 1 1 calc R . .
C25 C 0.5180(5) 0.1545(4) 0.0380(3) 0.0510(10) Uani 1 1 d . . .
H25A H 0.5799 0.0830 0.0662 0.077 Uiso 1 1 calc R . .
H25B H 0.5464 0.1344 -0.0285 0.077 Uiso 1 1 calc R . .
H25C H 0.3995 0.1596 0.0656 0.077 Uiso 1 1 calc R . .

loop_
_atom_site_aniso_label
_atom_site_aniso_U_11
_atom_site_aniso_U_22
_atom_site_aniso_U_33
_atom_site_aniso_U_23
_atom_site_aniso_U_13
_atom_site_aniso_U_12
Pt 0.01904(8) 0.01875(8) 0.01569(8) 0.00152(5) -0.00470(5) -0.00726(5)
N1 0.0200(11) 0.0221(11) 0.0167(11) 0.0026(9) -0.0050(9) -0.0066(9)
N2 0.0222(11) 0.0249(12) 0.0185(11) 0.0008(9) -0.0059(9) -0.0073(9)
N3 0.0266(12) 0.0247(12) 0.0223(12) -0.0018(10) -0.0066(10) -0.0084(10)
C1 0.0247(13) 0.0234(13) 0.0214(14) 0.0003(11) -0.0067(11) -0.0087(11)
C2 0.0267(14) 0.0256(14) 0.0200(14) -0.0004(11) -0.0051(11) -0.0078(11)
C3 0.0215(13) 0.0252(14) 0.0201(13) 0.0043(11) -0.0067(11) -0.0065(11)
C4 0.0244(13) 0.0211(13) 0.0219(14) 0.0039(11) -0.0063(11) -0.0087(11)
C5 0.0216(13) 0.0195(13) 0.0212(13) 0.0030(10) -0.0082(11) -0.0048(10)
C6 0.0221(13) 0.0209(13) 0.0238(14) 0.0047(11) -0.0067(11) -0.0067(10)
C7 0.0276(14) 0.0218(14) 0.0275(15) 0.0030(11) -0.0076(12) -0.0086(11)
C8 0.0277(14) 0.0223(14) 0.0270(15) -0.0004(11) -0.0082(12) -0.0067(11)
C9 0.0384(17) 0.0271(15) 0.0290(16) -0.0041(12) -0.0083(13) -0.0094(13)
C10 0.0252(14) 0.0231(13) 0.0210(14) 0.0015(11) -0.0022(11) -0.0090(11)
C11 0.0268(14) 0.0254(14) 0.0223(14) 0.0018(11) -0.0026(12) -0.0064(11)
C12 0.0376(17) 0.0374(18) 0.0248(16) 0.0105(13) -0.0034(13) -0.0112(14)
C13 0.0328(17) 0.045(2) 0.0338(18) 0.0100(15) 0.0038(14) -0.0164(15)
C14 0.0249(15) 0.046(2) 0.0376(19) 0.0067(15) -0.0030(14) -0.0134(14)
C15 0.0262(14) 0.0336(16) 0.0263(15) 0.0039(12) -0.0061(12) -0.0101(12)
C16 0.0274(15) 0.0379(17) 0.0239(15) 0.0066(13) -0.0055(12) -0.0031(13)
C17 0.047(2) 0.044(2) 0.0340(19) 0.0056(16) -0.0069(16) 0.0100(17)
C18 0.0338(18) 0.059(2) 0.043(2) -0.0054(18) -0.0106(16) -0.0112(17)
C19 0.0264(15) 0.0457(19) 0.0332(17) 0.0071(14) -0.0094(13) -0.0093(14)
C20 0.074(3) 0.045(2) 0.057(3) 0.003(2) -0.037(2) 0.001(2)
C21 0.052(2) 0.056(2) 0.052(2) -0.0036(19) -0.026(2) -0.0084(19)
F1 0.0475(13) 0.0571(15) 0.0531(15) -0.0285(12) -0.0113(11) 0.0126(11)
F2 0.094(2) 0.0502(14) 0.0472(14) -0.0172(11) -0.0449(14) 0.0129(13)
F3 0.115(2) 0.0585(16) 0.0537(16) -0.0188(13) 0.0063(15) -0.0596(17)
O1 0.0554(15) 0.0378(13) 0.0368(14) 0.0075(11) -0.0121(12) -0.0255(12)
O2 0.0676(18) 0.0347(13) 0.0408(15) 0.0110(11) -0.0269(13) -0.0222(12)
C22 0.050(2) 0.0414(19) 0.0349(19) 0.0051(15) -0.0172(16) -0.0234(16)
C23 0.122(5) 0.079(3) 0.033(2) 0.012(2) -0.023(3) -0.060(3)
C24 0.042(2) 0.042(2) 0.045(2) -0.0037(16) -0.0172(17) -0.0084(16)
C25 0.051(2) 0.0371(19) 0.073(3) -0.0090(19) -0.036(2) -0.0006(17)

loop_
_atom_type_symbol
_atom_type_description
_atom_type_scat_dispersion_real
_atom_type_scat_dispersion_imag
_atom_type_scat_source
C C 0.0033 0.0016 'International Tables Vol C Tables 4.2.6.8 and 6.1.1.4'
H H 0.0000 0.0000 'International Tables Vol C Tables 4.2.6.8 and 6.1.1.4'
N N 0.0061 0.0033 'International Tables Vol C Tables 4.2.6.8 and 6.1.1.4'
O O 0.0106 0.0060 'International Tables Vol C Tables 4.2.6.8 and 6.1.1.4'
F F 0.0171 0.0103 'International Tables Vol C Tables 4.2.6.8 and 6.1.1.4'
Pt Pt -1.7033 8.3905 'International Tables Vol C Tables 4.2.6.8 and 6.1.1.4'

loop_
_geom_angle_atom_site_label_1
_geom_angle_atom_site_label_2
_geom_angle_atom_site_label_3
_geom_angle
_geom_angle_site_symmetry_1
_geom_angle_site_symmetry_3
N2 Pt N2 180.00(13) 2_775 .
N2 Pt N1 79.40(9) 2_775 2_775
N2 Pt N1 100.60(9) . 2_775
N2 Pt N1 100.60(9) 2_775 .
N2 Pt N1 79.40(9) . .
N1 Pt N1 180.000(1) 2_775 .
C1 N1 C5 118.9(2) . .
C1 N1 Pt 125.45(19) . .
C5 N1 Pt 115.56(18) . .
N3 N2 C6 110.6(2) . .
N3 N2 Pt 133.34(19) . .
C6 N2 Pt 116.00(19) . .
N2 N3 C8 105.3(2) . .
N1 C1 C2 121.7(3) . .
C1 C2 C3 120.2(3) . .
C4 C3 C2 117.9(3) . .
C4 C3 C10 120.4(3) . .
C2 C3 C10 121.7(3) . .
C5 C4 C3 119.8(3) . .
N1 C5 C4 121.5(3) . .
N1 C5 C6 113.7(2) . .
C4 C5 C6 124.8(3) . .
N2 C6 C7 108.5(3) . .
N2 C6 C5 115.3(2) . .
C7 C6 C5 136.1(3) . .
C6 C7 C8 102.8(3) . .
N3 C8 C7 112.7(3) . .
N3 C8 C9 119.3(3) . .
C7 C8 C9 128.0(3) . .
F2 C9 F3 107.2(3) . .
F2 C9 F1 105.3(3) . .
F3 C9 F1 105.1(3) . .
F2 C9 C8 113.7(3) . .
F3 C9 C8 111.8(3) . .
F1 C9 C8 113.1(3) . .
C11 C10 C15 121.0(3) . .
C11 C10 C3 120.1(3) . .
C15 C10 C3 118.9(3) . .
C12 C11 C10 118.2(3) . .
C12 C11 C16 119.6(3) . .
C10 C11 C16 122.2(3) . .
C13 C12 C11 121.5(3) . .
C12 C13 C14 119.7(3) . .
C13 C14 C15 121.2(3) . .
C14 C15 C10 118.5(3) . .
C14 C15 C19 119.0(3) . .
C10 C15 C19 122.5(3) . .
C18 C16 C11 110.4(3) . .
C18 C16 C17 110.7(3) . .
C11 C16 C17 112.0(3) . .
C21 C19 C20 110.3(3) . .
C21 C19 C15 111.5(3) . .
C20 C19 C15 111.2(3) . .
C22 O2 C24 115.9(3) . .
O1 C22 O2 123.9(3) . .
O1 C22 C23 124.5(4) . .
O2 C22 C23 111.6(3) . .
O2 C24 C25 106.5(3) . .

loop_
_geom_bond_atom_site_label_1
_geom_bond_atom_site_label_2
_geom_bond_distance
_geom_bond_site_symmetry_2
Pt N2 1.996(2) 2_775
Pt N2 1.996(2) .
Pt N1 2.033(2) 2_775
Pt N1 2.033(2) .
N1 C1 1.344(4) .
N1 C5 1.364(4) .
N2 N3 1.335(3) .
N2 C6 1.362(4) .
N3 C8 1.340(4) .
C1 C2 1.382(4) .
C2 C3 1.393(4) .
C3 C4 1.390(4) .
C3 C10 1.492(4) .
C4 C5 1.387(4) .
C5 C6 1.443(4) .
C6 C7 1.386(4) .
C7 C8 1.391(4) .
C8 C9 1.481(4) .
C9 F2 1.325(4) .
C9 F3 1.327(4) .
C9 F1 1.332(4) .
C10 C11 1.405(4) .
C10 C15 1.410(4) .
C11 C12 1.397(4) .
C11 C16 1.520(4) .
C12 C13 1.383(5) .
C13 C14 1.384(5) .
C14 C15 1.393(4) .
C15 C19 1.529(4) .
C16 C18 1.516(5) .
C16 C17 1.533(5) .
C19 C21 1.522(5) .
C19 C20 1.527(5) .
O1 C22 1.196(4) .
O2 C22 1.333(4) .
O2 C24 1.451(5) .
C22 C23 1.503(6) .
C24 C25 1.508(5) .
